data_1561288
loop_
_publ_author_name
'Wang, Duo-Zhi'
'Wang, Xin-Fang'
'Du, Jia-Qiang'
'Dong, Jun-Liang'
'Xie, Fei'

_publ_section_title
;
 2-(hydroxymethyl)-1H-benzo[d]imidazole-5-carboxylic acid as linker for
 Co(II)/Ni(II)/Cu(II) coordination polymers: Synthesis, structures and
 properties
;
_journal_name_full 'Journal of Solid State Chemistry'
_journal_page_first 728
_journal_page_last 736
_journal_paper_doi 10.1016/j.jssc.2017.12.007
_journal_volume 258
_journal_year 2018
_chemical_formula_sum 'C18 H24 F6 N4 Ni2 O11 Si'
_chemical_formula_weight 731.92
_space_group_crystal_system triclinic
_space_group_IT_number 2
_space_group_name_Hall '-P 1'
_space_group_name_H-M_alt 'P -1'
_atom_sites_solution_hydrogens mixed
_cell_angle_alpha 81.7970(10)
_cell_angle_beta 80.5970(10)
_cell_angle_gamma 88.5660(10)
_cell_formula_units_Z 2
_cell_length_a 7.6496(3)
_cell_length_b 10.6881(4)
_cell_length_c 15.5708(6)
_cell_measurement_reflns_used 4151
_cell_measurement_temperature 296(2)
_cell_measurement_theta_max 24.93
_cell_measurement_theta_min 2.19
_cell_volume 1243.11(8)
_computing_structure_refinement 'SHELXL-2014/7 (Sheldrick, 2014)'
_diffrn_ambient_temperature 296(2)
_diffrn_measured_fraction_theta_full 0.997
_diffrn_measured_fraction_theta_max 0.997
_diffrn_measurement_device_type CCD
_diffrn_measurement_method 'phi and omega scans'
_diffrn_radiation_type MoK\a
_diffrn_radiation_wavelength 0.71073
_diffrn_reflns_av_R_equivalents 0.0164
_diffrn_reflns_av_unetI/netI 0.0263
_diffrn_reflns_Laue_measured_fraction_full 0.997
_diffrn_reflns_Laue_measured_fraction_max 0.997
_diffrn_reflns_limit_h_max 9
_diffrn_reflns_limit_h_min -8
_diffrn_reflns_limit_k_max 12
_diffrn_reflns_limit_k_min -12
_diffrn_reflns_limit_l_max 16
_diffrn_reflns_limit_l_min -18
_diffrn_reflns_number 8035
_diffrn_reflns_point_group_measured_fraction_full 0.997
_diffrn_reflns_point_group_measured_fraction_max 0.997
_diffrn_reflns_theta_full 24.929
_diffrn_reflns_theta_max 24.929
_diffrn_reflns_theta_min 1.339
_exptl_absorpt_coefficient_mu 1.676
_exptl_absorpt_correction_T_max 0.7524
_exptl_absorpt_correction_T_min 0.7094
_exptl_absorpt_correction_type multi-scan
_exptl_absorpt_process_details sadabs
_exptl_crystal_colour green
_exptl_crystal_density_diffrn 1.955
_exptl_crystal_density_method 'not measured'
_exptl_crystal_description Block
_exptl_crystal_F_000 744
_exptl_crystal_size_max 0.220
_exptl_crystal_size_mid 0.200
_exptl_crystal_size_min 0.180
_refine_diff_density_max 0.283
_refine_diff_density_min -0.316
_refine_diff_density_rms 0.054
_refine_ls_extinction_coef .
_refine_ls_extinction_method none
_refine_ls_goodness_of_fit_ref 1.075
_refine_ls_hydrogen_treatment mixed
_refine_ls_matrix_type full
_refine_ls_number_parameters 415
_refine_ls_number_reflns 4333
_refine_ls_number_restraints 17
_refine_ls_restrained_S_all 1.076
_refine_ls_R_factor_all 0.0284
_refine_ls_R_factor_gt 0.0244
_refine_ls_shift/su_max 0.001
_refine_ls_shift/su_mean 0.000
_refine_ls_structure_factor_coef Fsqd
_refine_ls_weighting_details 'w=1/[\s^2^(Fo^2^)+(0.0281P)^2^+0.4290P] where P=(Fo^2^+2Fc^2^)/3'
_refine_ls_weighting_scheme calc
_refine_ls_wR_factor_gt 0.0594
_refine_ls_wR_factor_ref 0.0610
_reflns_Friedel_coverage 0.000
_reflns_Friedel_fraction_full .
_reflns_Friedel_fraction_max .
_reflns_number_gt 3845
_reflns_number_total 4333
_reflns_threshold_expression 'I > 2\s(I)'
_cod_data_source_file 4.cif
_cod_data_source_block 4
_cod_database_code 1561288
_shelx_space_group_comment
;
The symmetry employed for this shelxl refinement is uniquely defined
by the following loop, which should always be used as a source of
symmetry information in preference to the above space-group names.
They are only intended as comments.
;
_shelx_estimated_absorpt_t_min 0.709
_shelx_estimated_absorpt_t_max 0.752

loop_
_space_group_symop_operation_xyz
'x, y, z'
'-x, -y, -z'

loop_
_atom_site_label
_atom_site_type_symbol
_atom_site_fract_x
_atom_site_fract_y
_atom_site_fract_z
_atom_site_U_iso_or_equiv
_atom_site_adp_type
_atom_site_occupancy
_atom_site_site_symmetry_order
_atom_site_calc_flag
_atom_site_refinement_flags_posn
_atom_site_refinement_flags_adp
_atom_site_refinement_flags_occupancy
_atom_site_disorder_assembly
_atom_site_disorder_group
C1 C 0.2239(3) 0.6530(2) 0.16488(14) 0.0264(5) Uani 1 1 d . . . . .
H1A H 0.1059 0.6783 0.1540 0.032 Uiso 1 1 calc R U . . .
H1B H 0.3092 0.6872 0.1143 0.032 Uiso 1 1 calc R U . . .
C2 C 0.2614(3) 0.6987(2) 0.24587(13) 0.0200(5) Uani 1 1 d . . . . .
C3 C 0.2998(3) 0.8217(2) 0.34327(13) 0.0195(5) Uani 1 1 d . . . . .
C4 C 0.3303(3) 0.6952(2) 0.37514(13) 0.0175(4) Uani 1 1 d . . . . .
C5 C 0.3767(3) 0.6615(2) 0.45740(13) 0.0189(5) Uani 1 1 d . . . . .
H5 H 0.4009 0.5779 0.4780 0.023 Uiso 1 1 calc R U . . .
C6 C 0.3859(3) 0.7570(2) 0.50804(13) 0.0182(4) Uani 1 1 d . . . . .
C7 C 0.3542(3) 0.8833(2) 0.47547(14) 0.0222(5) Uani 1 1 d . . . . .
H7 H 0.3607 0.9452 0.5111 0.027 Uiso 1 1 calc R U . . .
C8 C 0.3137(3) 0.9186(2) 0.39250(15) 0.0248(5) Uani 1 1 d . . . . .
H8 H 0.2966 1.0028 0.3706 0.030 Uiso 1 1 calc R U . . .
C9 C 0.4334(3) 0.7241(2) 0.59729(13) 0.0181(4) Uani 1 1 d . . . . .
C10 C 0.0668(3) 0.2673(2) 0.40533(13) 0.0177(4) Uani 1 1 d . . . . .
C11 C 0.1133(3) 0.2591(2) 0.49555(13) 0.0182(4) Uani 1 1 d . . . . .
C12 C 0.1487(3) 0.3698(2) 0.52871(14) 0.0214(5) Uani 1 1 d . . . . .
H12 H 0.1433 0.4474 0.4936 0.026 Uiso 1 1 calc R U . . .
C13 C 0.1912(3) 0.3670(2) 0.61156(15) 0.0245(5) Uani 1 1 d . . . . .
H13 H 0.2123 0.4409 0.6334 0.029 Uiso 1 1 calc R U . . .
C14 C 0.2010(3) 0.2494(2) 0.66090(13) 0.0197(5) Uani 1 1 d . . . . .
C15 C 0.1649(3) 0.13812(19) 0.62878(13) 0.0171(4) Uani 1 1 d . . . . .
C16 C 0.1181(3) 0.1420(2) 0.54633(13) 0.0182(4) Uani 1 1 d . . . . .
H16 H 0.0909 0.0686 0.5257 0.022 Uiso 1 1 calc R U . . .
C17 C 0.2310(3) 0.0827(2) 0.75844(14) 0.0226(5) Uani 1 1 d . . . . .
C18 C 0.2636(4) -0.0005(2) 0.84009(15) 0.0337(6) Uani 1 1 d . . . . .
H18A H 0.3806 0.0149 0.8528 0.040 Uiso 1 1 calc R U . . .
H18B H 0.1763 0.0156 0.8899 0.040 Uiso 1 1 calc R U . . .
F1 F 0.8843(2) 0.64894(16) 1.06896(10) 0.0512(4) Uani 1 1 d . . . . .
F2 F 0.6266(2) 0.77321(17) 1.08778(11) 0.0555(5) Uani 1 1 d . . . . .
F3 F 0.8580(2) 0.83124(14) 0.96584(9) 0.0406(4) Uani 1 1 d . . . . .
F4 F 0.5868(2) 0.75290(18) 0.94126(11) 0.0578(5) Uani 1 1 d . . . . .
F5 F 0.8450(2) 0.62819(16) 0.92424(10) 0.0495(4) Uani 1 1 d . . . . .
F6 F 0.6125(2) 0.57132(15) 1.04417(10) 0.0474(4) Uani 1 1 d . . . . .
N1 N 0.3049(2) 0.62007(17) 0.31206(11) 0.0192(4) Uani 1 1 d . . . . .
N2 N 0.2564(2) 0.81964(18) 0.26049(12) 0.0240(4) Uani 1 1 d . . . . .
H2 H 0.2309 0.8841 0.2249 0.029 Uiso 1 1 calc R U . . .
N3 N 0.1850(2) 0.03505(17) 0.69204(11) 0.0202(4) Uani 1 1 d . . . . .
N4 N 0.2430(2) 0.20927(18) 0.74379(12) 0.0254(4) Uani 1 1 d . . . . .
H4 H 0.2716 0.2569 0.7794 0.030 Uiso 1 1 calc R U . . .
Ni1 Ni 0.35648(4) 0.44011(3) 0.28699(2) 0.01867(8) Uani 1 1 d . . . . .
Ni2 Ni 0.13389(4) 0.84672(3) 0.71479(2) 0.01831(8) Uani 1 1 d . . . . .
O1 O 0.2375(2) 0.51943(16) 0.18061(10) 0.0307(4) Uani 1 1 d D . . . .
H1O H 0.225(3) 0.486(2) 0.1372(14) 0.037 Uiso 1 1 d D U . . .
O2 O 0.6037(2) 0.50278(17) 0.21928(11) 0.0319(4) Uani 1 1 d D . . . .
H1W H 0.612(4) 0.518(3) 0.1659(12) 0.048 Uiso 1 1 d D U . . .
H2W H 0.692(3) 0.458(3) 0.2258(19) 0.048 Uiso 1 1 d D U . . .
O3 O 0.3915(2) 0.26841(16) 0.23480(11) 0.0268(4) Uani 1 1 d D . . . .
H3W H 0.424(3) 0.271(3) 0.1812(12) 0.040 Uiso 1 1 d D U . . .
H4W H 0.472(3) 0.231(2) 0.2604(17) 0.040 Uiso 1 1 d D U . . .
O4 O 0.5223(2) 0.62521(14) 0.61107(9) 0.0225(3) Uani 1 1 d . . . . .
O5 O 0.38695(19) 0.79760(14) 0.65488(9) 0.0232(3) Uani 1 1 d . . . . .
O6 O -0.1156(2) 0.88876(17) 0.78407(11) 0.0283(4) Uani 1 1 d D . . . .
H8W H -0.127(4) 0.874(3) 0.8375(12) 0.042 Uiso 1 1 d D U . . .
H7W H -0.200(3) 0.847(2) 0.7753(18) 0.042 Uiso 1 1 d D U . . .
O7 O 0.0988(2) 0.65513(16) 0.76622(10) 0.0257(4) Uani 1 1 d D . . . .
H5W H 0.026(3) 0.634(3) 0.7384(17) 0.039 Uiso 1 1 d D U . . .
H6W H 0.045(3) 0.644(3) 0.8161(12) 0.039 Uiso 1 1 d D U . . .
O8 O 0.10508(19) 0.36746(14) 0.35072(9) 0.0225(3) Uani 1 1 d . . . . .
O9 O -0.0119(2) 0.17413(14) 0.38805(9) 0.0224(3) Uani 1 1 d . . . . .
O10 O 0.2500(2) -0.12657(16) 0.82332(10) 0.0284(4) Uani 1 1 d D . . . .
H2O H 0.239(3) -0.178(2) 0.8664(14) 0.034 Uiso 1 1 d D U . . .
O12 O 0.2172(3) 0.6819(2) 0.94908(15) 0.0565(6) Uani 1 1 d D . . . .
H9W H 0.123(3) 0.653(4) 0.975(2) 0.085 Uiso 1 1 d D U . . .
H10W H 0.296(4) 0.634(3) 0.957(3) 0.085 Uiso 1 1 d D U . . .
Si1 Si 0.73378(9) 0.70172(6) 1.00704(4) 0.02468(15) Uani 1 1 d . . . . .

loop_
_atom_site_aniso_label
_atom_site_aniso_U_11
_atom_site_aniso_U_22
_atom_site_aniso_U_33
_atom_site_aniso_U_23
_atom_site_aniso_U_13
_atom_site_aniso_U_12
C1 0.0347(13) 0.0279(13) 0.0183(11) -0.0012(9) -0.0115(10) 0.0015(10)
C2 0.0223(11) 0.0235(12) 0.0143(11) -0.0006(9) -0.0047(9) -0.0006(9)
C3 0.0214(11) 0.0209(12) 0.0152(11) 0.0014(8) -0.0039(9) -0.0004(9)
C4 0.0179(11) 0.0172(11) 0.0177(11) -0.0024(8) -0.0031(9) -0.0012(8)
C5 0.0209(11) 0.0192(11) 0.0154(10) 0.0014(8) -0.0028(9) -0.0005(9)
C6 0.0180(10) 0.0197(11) 0.0164(10) -0.0022(8) -0.0016(9) -0.0026(8)
C7 0.0266(12) 0.0213(12) 0.0197(11) -0.0059(9) -0.0039(9) -0.0017(9)
C8 0.0336(13) 0.0150(11) 0.0253(12) 0.0014(9) -0.0072(10) 0.0012(9)
C9 0.0168(10) 0.0201(12) 0.0173(11) -0.0018(9) -0.0022(9) -0.0063(9)
C10 0.0150(10) 0.0193(12) 0.0179(11) -0.0024(9) -0.0011(9) 0.0027(8)
C11 0.0169(10) 0.0208(12) 0.0162(10) -0.0018(8) -0.0017(8) -0.0012(8)
C12 0.0246(12) 0.0176(11) 0.0218(11) -0.0015(9) -0.0041(9) -0.0005(9)
C13 0.0295(12) 0.0191(12) 0.0267(12) -0.0085(9) -0.0050(10) -0.0037(9)
C14 0.0231(11) 0.0203(12) 0.0164(11) -0.0036(9) -0.0040(9) -0.0025(9)
C15 0.0182(10) 0.0167(11) 0.0157(10) -0.0014(8) -0.0008(9) -0.0037(8)
C16 0.0205(11) 0.0178(11) 0.0171(11) -0.0049(8) -0.0027(9) -0.0041(8)
C17 0.0273(12) 0.0235(13) 0.0182(11) -0.0034(9) -0.0057(9) -0.0038(9)
C18 0.0538(16) 0.0298(14) 0.0207(12) -0.0020(10) -0.0157(12) -0.0068(12)
F1 0.0541(10) 0.0587(11) 0.0426(9) 0.0113(8) -0.0278(8) -0.0107(8)
F2 0.0553(10) 0.0637(12) 0.0481(10) -0.0321(9) 0.0129(8) -0.0117(9)
F3 0.0523(9) 0.0302(8) 0.0374(8) 0.0020(6) -0.0050(7) -0.0139(7)
F4 0.0487(10) 0.0809(14) 0.0441(10) 0.0088(9) -0.0233(8) -0.0039(9)
F5 0.0580(10) 0.0519(10) 0.0404(9) -0.0245(8) 0.0045(8) -0.0100(8)
F6 0.0653(11) 0.0440(10) 0.0336(8) -0.0017(7) -0.0083(8) -0.0316(8)
N1 0.0235(9) 0.0197(10) 0.0149(9) -0.0015(7) -0.0049(7) -0.0012(7)
N2 0.0326(11) 0.0216(10) 0.0173(9) 0.0033(8) -0.0083(8) 0.0017(8)
N3 0.0256(10) 0.0220(10) 0.0138(9) -0.0022(7) -0.0051(8) -0.0032(8)
N4 0.0371(11) 0.0243(11) 0.0179(9) -0.0071(8) -0.0092(8) -0.0058(8)
Ni1 0.02452(16) 0.01898(16) 0.01334(14) -0.00161(11) -0.00572(11) -0.00199(11)
Ni2 0.02372(16) 0.01849(16) 0.01333(14) -0.00172(11) -0.00483(11) -0.00257(11)
O1 0.0503(11) 0.0265(9) 0.0195(8) -0.0037(7) -0.0171(8) -0.0049(8)
O2 0.0301(9) 0.0396(11) 0.0228(9) 0.0029(8) -0.0015(8) 0.0015(8)
O3 0.0300(9) 0.0312(10) 0.0221(8) -0.0085(7) -0.0088(7) 0.0021(7)
O4 0.0294(8) 0.0231(9) 0.0166(8) -0.0029(6) -0.0089(7) 0.0027(7)
O5 0.0261(8) 0.0264(9) 0.0189(8) -0.0079(7) -0.0054(7) 0.0019(7)
O6 0.0295(9) 0.0331(10) 0.0213(8) -0.0026(7) -0.0014(8) -0.0062(7)
O7 0.0302(9) 0.0283(9) 0.0188(8) 0.0001(7) -0.0067(7) -0.0044(7)
O8 0.0263(8) 0.0212(8) 0.0191(8) 0.0040(6) -0.0060(6) -0.0048(6)
O9 0.0308(8) 0.0213(8) 0.0167(8) -0.0018(6) -0.0090(7) -0.0056(7)
O10 0.0466(10) 0.0229(9) 0.0176(8) 0.0011(6) -0.0138(8) -0.0041(7)
O12 0.0504(13) 0.0625(16) 0.0469(13) 0.0219(11) -0.0055(11) 0.0043(11)
Si1 0.0335(4) 0.0265(4) 0.0149(3) -0.0033(2) -0.0051(3) -0.0067(3)

loop_
_atom_type_symbol
_atom_type_description
_atom_type_scat_dispersion_real
_atom_type_scat_dispersion_imag
_atom_type_scat_source
C C 0.0033 0.0016 'International Tables Vol C Tables 4.2.6.8 and 6.1.1.4'
H H 0.0000 0.0000 'International Tables Vol C Tables 4.2.6.8 and 6.1.1.4'
F F 0.0171 0.0103 'International Tables Vol C Tables 4.2.6.8 and 6.1.1.4'
N N 0.0061 0.0033 'International Tables Vol C Tables 4.2.6.8 and 6.1.1.4'
Ni Ni 0.3393 1.1124 'International Tables Vol C Tables 4.2.6.8 and 6.1.1.4'
O O 0.0106 0.0060 'International Tables Vol C Tables 4.2.6.8 and 6.1.1.4'
Si Si 0.0817 0.0704 'International Tables Vol C Tables 4.2.6.8 and 6.1.1.4'

loop_
_geom_angle_atom_site_label_1
_geom_angle_atom_site_label_2
_geom_angle_atom_site_label_3
_geom_angle
_geom_angle_site_symmetry_1
_geom_angle_site_symmetry_3
O1 C1 C2 105.79(17) . .
O1 C1 H1A 110.6 . .
C2 C1 H1A 110.6 . .
O1 C1 H1B 110.6 . .
C2 C1 H1B 110.6 . .
H1A C1 H1B 108.7 . .
N1 C2 N2 112.79(18) . .
N1 C2 C1 121.5(2) . .
N2 C2 C1 125.75(19) . .
N2 C3 C8 133.0(2) . .
N2 C3 C4 105.06(18) . .
C8 C3 C4 121.97(19) . .
C5 C4 N1 130.02(19) . .
C5 C4 C3 121.0(2) . .
N1 C4 C3 108.97(18) . .
C4 C5 C6 117.4(2) . .
C4 C5 H5 121.3 . .
C6 C5 H5 121.3 . .
C5 C6 C7 120.91(19) . .
C5 C6 C9 118.92(19) . .
C7 C6 C9 120.16(19) . .
C8 C7 C6 122.2(2) . .
C8 C7 H7 118.9 . .
C6 C7 H7 118.9 . .
C7 C8 C3 116.4(2) . .
C7 C8 H8 121.8 . .
C3 C8 H8 121.8 . .
O4 C9 O5 123.38(19) . .
O4 C9 C6 117.11(18) . .
O5 C9 C6 119.49(18) . .
O9 C10 O8 123.48(19) . .
O9 C10 C11 117.25(18) . .
O8 C10 C11 119.27(19) . .
C16 C11 C12 120.58(19) . .
C16 C11 C10 119.44(19) . .
C12 C11 C10 119.97(19) . .
C13 C12 C11 122.1(2) . .
C13 C12 H12 119.0 . .
C11 C12 H12 119.0 . .
C12 C13 C14 117.0(2) . .
C12 C13 H13 121.5 . .
C14 C13 H13 121.5 . .
C13 C14 N4 133.6(2) . .
C13 C14 C15 121.5(2) . .
N4 C14 C15 104.97(18) . .
C16 C15 N3 130.02(19) . .
C16 C15 C14 121.11(19) . .
N3 C15 C14 108.87(18) . .
C15 C16 C11 117.70(19) . .
C15 C16 H16 121.1 . .
C11 C16 H16 121.1 . .
N3 C17 N4 112.78(19) . .
N3 C17 C18 121.3(2) . .
N4 C17 C18 125.9(2) . .
O10 C18 C17 106.12(18) . .
O10 C18 H18A 110.5 . .
C17 C18 H18A 110.5 . .
O10 C18 H18B 110.5 . .
C17 C18 H18B 110.5 . .
H18A C18 H18B 108.7 . .
C2 N1 C4 105.56(17) . .
C2 N1 Ni1 115.00(14) . .
C4 N1 Ni1 138.29(14) . .
C2 N2 C3 107.62(17) . .
C2 N2 H2 126.2 . .
C3 N2 H2 126.2 . .
C17 N3 C15 105.71(18) . .
C17 N3 Ni2 115.16(15) . 1_545
C15 N3 Ni2 138.49(14) . 1_545
C17 N4 C14 107.66(18) . .
C17 N4 H4 126.2 . .
C14 N4 H4 126.2 . .
O4 Ni1 N1 99.69(6) 2_666 .
O4 Ni1 O1 176.32(7) 2_666 .
N1 Ni1 O1 77.29(7) . .
O4 Ni1 O2 87.49(7) 2_666 .
N1 Ni1 O2 87.96(7) . .
O1 Ni1 O2 90.30(7) . .
O4 Ni1 O3 92.66(6) 2_666 .
N1 Ni1 O3 167.49(7) . .
O1 Ni1 O3 90.30(6) . .
O2 Ni1 O3 90.61(7) . .
O4 Ni1 O8 93.69(6) 2_666 .
N1 Ni1 O8 95.17(7) . .
O1 Ni1 O8 88.69(6) . .
O2 Ni1 O8 176.42(7) . .
O3 Ni1 O8 85.96(6) . .
O9 Ni2 N3 101.14(6) 2_566 1_565
O9 Ni2 O10 177.32(6) 2_566 1_565
N3 Ni2 O10 77.78(7) 1_565 1_565
O9 Ni2 O5 95.54(6) 2_566 .
N3 Ni2 O5 93.91(7) 1_565 .
O10 Ni2 O5 86.99(6) 1_565 .
O9 Ni2 O7 91.84(6) 2_566 .
N3 Ni2 O7 166.81(7) 1_565 .
O10 Ni2 O7 89.16(6) 1_565 .
O5 Ni2 O7 87.13(6) . .
O9 Ni2 O6 87.95(6) 2_566 .
N3 Ni2 O6 87.98(7) 1_565 .
O10 Ni2 O6 89.56(7) 1_565 .
O5 Ni2 O6 175.63(6) . .
O7 Ni2 O6 90.13(7) . .
C1 O1 Ni1 117.70(13) . .
C1 O1 H1O 112.2(19) . .
Ni1 O1 H1O 127.2(19) . .
Ni1 O2 H1W 116(2) . .
Ni1 O2 H2W 119(2) . .
H1W O2 H2W 103(3) . .
Ni1 O3 H3W 118.1(19) . .
Ni1 O3 H4W 103.7(19) . .
H3W O3 H4W 108(3) . .
C9 O4 Ni1 130.26(14) . 2_666
C9 O5 Ni2 130.23(14) . .
Ni2 O6 H8W 116(2) . .
Ni2 O6 H7W 115.0(19) . .
H8W O6 H7W 100(3) . .
Ni2 O7 H5W 101(2) . .
Ni2 O7 H6W 113(2) . .
H5W O7 H6W 102(3) . .
C10 O8 Ni1 129.77(13) . .
C10 O9 Ni2 131.17(14) . 2_566
C18 O10 Ni2 117.13(13) . 1_545
C18 O10 H2O 114(2) . .
Ni2 O10 H2O 121(2) 1_545 .
H9W O12 H10W 111(4) . .
F2 Si1 F1 90.38(10) . .
F2 Si1 F6 90.45(9) . .
F1 Si1 F6 90.56(9) . .
F2 Si1 F4 91.82(10) . .
F1 Si1 F4 177.78(10) . .
F6 Si1 F4 89.74(9) . .
F2 Si1 F3 91.61(9) . .
F1 Si1 F3 90.17(8) . .
F6 Si1 F3 177.81(8) . .
F4 Si1 F3 89.45(9) . .
F2 Si1 F5 179.70(9) . .
F1 Si1 F5 89.34(9) . .
F6 Si1 F5 89.66(9) . .
F4 Si1 F5 88.46(9) . .
F3 Si1 F5 88.28(8) . .

loop_
_geom_bond_atom_site_label_1
_geom_bond_atom_site_label_2
_geom_bond_distance
_geom_bond_site_symmetry_2
C1 O1 1.418(3) .
C1 C2 1.487(3) .
C1 H1A 0.9700 .
C1 H1B 0.9700 .
C2 N1 1.315(3) .
C2 N2 1.343(3) .
C3 N2 1.386(3) .
C3 C8 1.389(3) .
C3 C4 1.400(3) .
C4 C5 1.381(3) .
C4 N1 1.394(3) .
C5 C6 1.386(3) .
C5 H5 0.9300 .
C6 C7 1.402(3) .
C6 C9 1.485(3) .
C7 C8 1.376(3) .
C7 H7 0.9300 .
C8 H8 0.9300 .
C9 O4 1.254(2) .
C9 O5 1.277(3) .
C10 O9 1.259(3) .
C10 O8 1.276(3) .
C10 C11 1.495(3) .
C11 C16 1.384(3) .
C11 C12 1.406(3) .
C12 C13 1.377(3) .
C12 H12 0.9300 .
C13 C14 1.384(3) .
C13 H13 0.9300 .
C14 N4 1.387(3) .
C14 C15 1.405(3) .
C15 C16 1.383(3) .
C15 N3 1.392(3) .
C16 H16 0.9300 .
C17 N3 1.315(3) .
C17 N4 1.343(3) .
C17 C18 1.496(3) .
C18 O10 1.419(3) .
C18 H18A 0.9700 .
C18 H18B 0.9700 .
F1 Si1 1.6580(15) .
F2 Si1 1.6561(16) .
F3 Si1 1.6862(15) .
F4 Si1 1.6726(16) .
F5 Si1 1.7031(15) .
F6 Si1 1.6723(16) .
N1 Ni1 2.0333(18) .
N2 H2 0.8600 .
N3 Ni2 2.0299(18) 1_545
N4 H4 0.8600 .
Ni1 O4 2.0000(14) 2_666
Ni1 O1 2.0843(16) .
Ni1 O2 2.0851(17) .
Ni1 O3 2.1046(16) .
Ni1 O8 2.1255(15) .
Ni2 O9 2.0214(14) 2_566
Ni2 N3 2.0299(18) 1_565
Ni2 O10 2.0898(16) 1_565
Ni2 O5 2.0958(15) .
Ni2 O7 2.0966(17) .
Ni2 O6 2.1051(17) .
O1 H1O 0.827(17) .
O2 H1W 0.815(17) .
O2 H2W 0.829(17) .
O3 H3W 0.827(17) .
O3 H4W 0.847(17) .
O4 Ni1 1.9999(14) 2_666
O6 H8W 0.815(17) .
O6 H7W 0.834(17) .
O7 H5W 0.813(17) .
O7 H6W 0.812(17) .
O9 Ni2 2.0214(14) 2_566
O10 Ni2 2.0897(16) 1_545
O10 H2O 0.798(17) .
O12 H9W 0.813(19) .
O12 H10W 0.792(18) .

loop_
_geom_hbond_atom_site_label_D
_geom_hbond_atom_site_label_H
_geom_hbond_atom_site_label_A
_geom_hbond_distance_DH
_geom_hbond_distance_HA
_geom_hbond_distance_DA
_geom_hbond_angle_DHA
_geom_hbond_site_symmetry_A
N2 H2 O6 0.86 2.55 3.288(3) 143.9 2_576
N4 H4 F2 0.86 2.30 2.985(2) 136.2 2_667
O1 H1O F5 0.827(17) 1.797(19) 2.584(2) 158(3) 2_666
O2 H1W F6 0.815(17) 1.900(18) 2.711(2) 173(3) 1_554
O2 H2W O7 0.829(17) 1.990(18) 2.818(2) 176(3) 2_666
O3 H3W F4 0.827(17) 1.975(19) 2.761(2) 158(3) 2_666
O3 H4W O5 0.847(17) 1.83(2) 2.620(2) 155(3) 2_666
O3 H4W O10 0.847(17) 2.62(2) 3.164(2) 123(2) 2_656
O6 H8W F3 0.815(17) 1.970(18) 2.784(2) 176(3) 1_455
O6 H7W O3 0.834(17) 1.978(18) 2.808(2) 173(3) 2_566
O7 H5W O8 0.813(17) 1.842(19) 2.623(2) 161(3) 2_566
O7 H6W F5 0.812(17) 2.071(18) 2.859(2) 163(3) 1_455
O10 H2O O12 0.798(17) 1.823(18) 2.609(3) 168(3) 1_545
O12 H9W F1 0.813(19) 2.14(2) 2.898(3) 155(4) 1_455
O12 H9W F5 0.813(19) 2.42(3) 3.015(3) 131(3) 1_455
O12 H10W F6 0.792(18) 2.29(3) 2.970(3) 145(4) 2_667
O12 H10W F4 0.792(18) 2.55(4) 2.924(3) 110(3) .

loop_
_geom_torsion_atom_site_label_1
_geom_torsion_atom_site_label_2
_geom_torsion_atom_site_label_3
_geom_torsion_atom_site_label_4
_geom_torsion
_geom_torsion_site_symmetry_1
_geom_torsion_site_symmetry_2
_geom_torsion_site_symmetry_3
_geom_torsion_site_symmetry_4
O1 C1 C2 N1 2.7(3) . . . .
O1 C1 C2 N2 -177.5(2) . . . .
N2 C3 C4 C5 -179.81(18) . . . .
C8 C3 C4 C5 -0.3(3) . . . .
N2 C3 C4 N1 -0.1(2) . . . .
C8 C3 C4 N1 179.4(2) . . . .
N1 C4 C5 C6 -177.5(2) . . . .
C3 C4 C5 C6 2.2(3) . . . .
C4 C5 C6 C7 -1.8(3) . . . .
C4 C5 C6 C9 179.30(19) . . . .
C5 C6 C7 C8 -0.3(3) . . . .
C9 C6 C7 C8 178.5(2) . . . .
C6 C7 C8 C3 2.1(3) . . . .
N2 C3 C8 C7 177.5(2) . . . .
C4 C3 C8 C7 -1.8(3) . . . .
C5 C6 C9 O4 25.0(3) . . . .
C7 C6 C9 O4 -153.9(2) . . . .
C5 C6 C9 O5 -156.8(2) . . . .
C7 C6 C9 O5 24.4(3) . . . .
O9 C10 C11 C16 18.8(3) . . . .
O8 C10 C11 C16 -162.31(19) . . . .
O9 C10 C11 C12 -160.05(19) . . . .
O8 C10 C11 C12 18.8(3) . . . .
C16 C11 C12 C13 0.8(3) . . . .
C10 C11 C12 C13 179.6(2) . . . .
C11 C12 C13 C14 1.2(3) . . . .
C12 C13 C14 N4 178.2(2) . . . .
C12 C13 C14 C15 -1.6(3) . . . .
C13 C14 C15 C16 0.1(3) . . . .
N4 C14 C15 C16 -179.77(19) . . . .
C13 C14 C15 N3 -179.99(19) . . . .
N4 C14 C15 N3 0.2(2) . . . .
N3 C15 C16 C11 -178.1(2) . . . .
C14 C15 C16 C11 1.9(3) . . . .
C12 C11 C16 C15 -2.3(3) . . . .
C10 C11 C16 C15 178.86(18) . . . .
N3 C17 C18 O10 5.0(3) . . . .
N4 C17 C18 O10 -175.3(2) . . . .
N2 C2 N1 C4 0.0(2) . . . .
C1 C2 N1 C4 179.84(19) . . . .
N2 C2 N1 Ni1 -169.96(14) . . . .
C1 C2 N1 Ni1 9.8(3) . . . .
C5 C4 N1 C2 179.7(2) . . . .
C3 C4 N1 C2 0.0(2) . . . .
C5 C4 N1 Ni1 -14.0(4) . . . .
C3 C4 N1 Ni1 166.36(16) . . . .
N1 C2 N2 C3 -0.1(2) . . . .
C1 C2 N2 C3 -179.9(2) . . . .
C8 C3 N2 C2 -179.3(2) . . . .
C4 C3 N2 C2 0.1(2) . . . .
N4 C17 N3 C15 -0.1(2) . . . .
C18 C17 N3 C15 179.6(2) . . . .
N4 C17 N3 Ni2 -172.66(14) . . . 1_545
C18 C17 N3 Ni2 7.0(3) . . . 1_545
C16 C15 N3 C17 179.9(2) . . . .
C14 C15 N3 C17 0.0(2) . . . .
C16 C15 N3 Ni2 -10.3(4) . . . 1_545
C14 C15 N3 Ni2 169.77(16) . . . 1_545
N3 C17 N4 C14 0.2(3) . . . .
C18 C17 N4 C14 -179.5(2) . . . .
C13 C14 N4 C17 180.0(2) . . . .
C15 C14 N4 C17 -0.2(2) . . . .
C2 C1 O1 Ni1 -14.1(2) . . . .
O5 C9 O4 Ni1 -8.4(3) . . . 2_666
C6 C9 O4 Ni1 169.83(14) . . . 2_666
O4 C9 O5 Ni2 -117.2(2) . . . .
C6 C9 O5 Ni2 64.6(3) . . . .
O9 C10 O8 Ni1 -112.4(2) . . . .
C11 C10 O8 Ni1 68.8(2) . . . .
O8 C10 O9 Ni2 -10.0(3) . . . 2_566
C11 C10 O9 Ni2 168.76(13) . . . 2_566
C17 C18 O10 Ni2 -14.7(2) . . . 1_545
